data_4323895
loop_
_publ_author_name
'Zofia Janas'
'Tadeusz Lis'
'Piotr Sobota'

_publ_section_title
;
 Formation of Mono- and Multimanganese Cationic Species. Crystal Structure
 of [Mn4(\m-Cl)6(THF)12][SnCl5(THF)]2
;
_journal_name_full 'Inorganic Chemistry'
_journal_page_first 5737
_journal_page_last 5739
_journal_paper_doi 10.1021/ic951236k
_journal_volume 35
_journal_year 1996
_chemical_formula_sum 'C56 H112 Cl16 Mn4 O14 Sn2'
_chemical_formula_weight 1016.90
_space_group_IT_number 14
_symmetry_cell_setting monoclinic
_symmetry_space_group_name_Hall '-P 2ybc'
_symmetry_space_group_name_H-M 'P 1 21/c 1'
_atom_sites_solution_hydrogens geom
_atom_sites_solution_primary direct
_audit_creation_method SHELXL
_cell_angle_alpha 90.00
_cell_angle_beta 93.20(9)
_cell_angle_gamma 90.00
_cell_formula_units_Z 2
_cell_length_a 10.354(12)
_cell_length_b 16.790(15)
_cell_length_c 24.350(30)
_cell_measurement_reflns_used 25
_cell_measurement_temperature 170(2)
_cell_measurement_theta_max 12
_cell_measurement_theta_min 10
_cell_volume 4226(8)
_computing_cell_refinement 'Kuma KM4 software 1989'
_computing_data_collection 'Kuma KM4 software 1989'
_computing_data_reduction 'Kuma KM4 software 1989'
_computing_molecular_graphics 'ORTEP, 1964'
_computing_structure_refinement 'SHELXL-93 (Sheldrick, 1993)'
_computing_structure_solution 'SHELXS-86 (Sheldrick, 1990)'
_diffrn_ambient_temperature 170(2)
_diffrn_measurement_device 'Kuma KM4 automatic diffractometer'
_diffrn_measurement_method 'omega/2theta scans'
_diffrn_radiation_monochromator graphite
_diffrn_radiation_source 'fine-focus sealed tube'
_diffrn_radiation_type MoK\a
_diffrn_radiation_wavelength 0.71069
_diffrn_reflns_av_R_equivalents 0.0227
_diffrn_reflns_av_sigmaI/netI 0.0319
_diffrn_reflns_limit_h_max 12
_diffrn_reflns_limit_h_min 0
_diffrn_reflns_limit_k_max 22
_diffrn_reflns_limit_k_min 0
_diffrn_reflns_limit_l_max 32
_diffrn_reflns_limit_l_min -32
_diffrn_reflns_number 9503
_diffrn_reflns_theta_max 28
_diffrn_reflns_theta_min 2
_diffrn_standards_decay_% -10
_diffrn_standards_interval_count 100
_diffrn_standards_number 3
_exptl_absorpt_coefficient_mu 1.719
_exptl_absorpt_correction_type 'DIFABS procedure'
_exptl_crystal_colour 'almost colorless'
_exptl_crystal_density_diffrn 1.598
_exptl_crystal_description irregular
_exptl_crystal_F_000 2064
_exptl_crystal_size_max 0.3
_exptl_crystal_size_mid 0.3
_exptl_crystal_size_min 0.3
_refine_diff_density_max 0.76
_refine_diff_density_min -0.40
_refine_ls_extinction_method none
_refine_ls_goodness_of_fit_all 1.049
_refine_ls_matrix_type full
_refine_ls_number_parameters 415
_refine_ls_number_reflns 4584
_refine_ls_number_restraints 0
_refine_ls_restrained_S_all 1.049
_refine_ls_R_factor_all 0.0277
_refine_ls_shift/esd_max -0.202
_refine_ls_shift/esd_mean 0.007
_refine_ls_structure_factor_coef Fsqd
_refine_ls_weighting_details 'w=1/[\s^2^(Fo^2^)+(0.0240P)^2^+9.4000P] where P=(Fo^2^+2Fc^2^)/3'
_refine_ls_weighting_scheme calc
_refine_ls_wR_factor_all 0.0658
_reflns_number_observed 4584
_reflns_number_total 9350
_reflns_observed_criterion >2sigma(I)
_cod_data_source_file ic951236k.cif
_cod_data_source_block mnst
_cod_depositor_comments
;
The following automatic conversions were performed:

'_refine_ls_weighting_scheme' value 'calc
w=1/[\s^2^(Fo^2^)+(0.0240P)^2^+9.4000P] where P=(Fo^2^+2Fc^2^)/3' was
changed to 'calc'. New tag '_refine_ls_weighting_details' was
created. The value of the new tag was set to
'w=1/[\s^2^(Fo^2^)+(0.0240P)^2^+9.4000P] where P=(Fo^2^+2Fc^2^)/3'.

Automatic conversion script
Id: cif_fix_values 3143 2015-03-26 13:38:13Z robertas 
;
_cod_original_cell_volume 4226(9)
_cod_original_sg_symbol_H-M 'P 21/c'
_cod_database_code 4323895

loop_
_symmetry_equiv_pos_as_xyz
'x, y, z'
'x, -y+1/2, z+1/2'
'-x, -y, -z'
'-x, y-1/2, -z-1/2'

loop_
_atom_site_aniso_label
_atom_site_aniso_U_11
_atom_site_aniso_U_22
_atom_site_aniso_U_33
_atom_site_aniso_U_23
_atom_site_aniso_U_13
_atom_site_aniso_U_12
Sn 0.0298(2) 0.02397(15) 0.0276(2) -0.00135(14) -0.00117(13) 0.0023(2)
Mn1 0.0217(4) 0.0215(3) 0.0176(3) -0.0001(3) 0.0015(3) 0.0010(3)
Mn2 0.0234(4) 0.0229(3) 0.0163(3) -0.0012(3) 0.0008(3) 0.0023(3)
Cl1 0.0250(6) 0.0268(5) 0.0230(5) 0.0029(4) 0.0061(4) 0.0038(5)
Cl2 0.0240(6) 0.0281(5) 0.0257(5) -0.0064(4) 0.0027(4) 0.0008(5)
Cl3 0.0230(6) 0.0290(6) 0.0232(5) -0.0053(4) 0.0006(4) 0.0016(5)
Cl4 0.0700(10) 0.0345(7) 0.0395(7) 0.0091(6) -0.0002(7) 0.0037(7)
Cl5 0.0435(8) 0.0400(7) 0.0306(6) -0.0096(5) -0.0034(5) -0.0014(6)
Cl6 0.0548(9) 0.0398(7) 0.0444(8) -0.0047(6) -0.0137(7) -0.0122(7)
Cl7 0.0402(8) 0.0407(7) 0.0440(7) -0.0098(6) 0.0096(6) 0.0016(6)
Cl8 0.0385(8) 0.0527(9) 0.0824(11) -0.0082(8) 0.0182(8) 0.0076(7)
O1 0.024(2) 0.038(2) 0.022(2) 0.0072(14) -0.0003(13) -0.0033(15)
O2 0.028(2) 0.027(2) 0.022(2) -0.0073(13) 0.0029(13) -0.0054(14)
O3 0.027(2) 0.030(2) 0.022(2) -0.0046(13) 0.0032(13) -0.0008(14)
O4 0.027(2) 0.042(2) 0.025(2) -0.0017(14) 0.0015(14) 0.008(2)
O5 0.043(2) 0.025(2) 0.023(2) 0.0013(13) 0.0016(15) 0.0028(15)
O6 0.032(2) 0.033(2) 0.022(2) 0.0048(13) -0.0019(14) -0.0005(15)
O7 0.063(3) 0.030(2) 0.042(2) 0.009(2) -0.007(2) 0.000(2)
C11 0.027(3) 0.051(3) 0.030(3) 0.012(2) 0.006(2) -0.008(2)
C12 0.054(4) 0.038(3) 0.028(3) 0.011(2) 0.008(2) -0.001(3)
C13 0.048(3) 0.047(3) 0.022(2) 0.006(2) 0.001(2) 0.008(3)
C14 0.030(3) 0.035(3) 0.025(2) -0.001(2) 0.002(2) 0.001(2)
C21 0.039(3) 0.043(3) 0.025(2) -0.013(2) 0.009(2) -0.005(2)
C22 0.065(4) 0.055(4) 0.058(4) -0.028(3) 0.014(3) -0.027(3)
C23 0.055(4) 0.089(5) 0.080(5) -0.042(4) 0.026(4) -0.037(4)
C24 0.031(3) 0.040(3) 0.036(3) -0.004(2) 0.006(2) -0.008(2)
C31 0.040(3) 0.034(3) 0.032(3) -0.015(2) 0.009(2) -0.001(2)
C32 0.058(4) 0.042(3) 0.035(3) -0.018(2) 0.000(3) -0.006(3)
C33 0.041(3) 0.044(3) 0.045(3) -0.009(3) 0.002(3) -0.013(3)
C34 0.022(3) 0.038(3) 0.034(3) -0.003(2) 0.002(2) -0.001(2)
C41 0.034(3) 0.044(3) 0.032(3) 0.003(2) -0.005(2) 0.013(2)
C42 0.036(3) 0.042(3) 0.061(4) 0.008(3) 0.004(3) 0.005(3)
C43 0.048(4) 0.106(6) 0.050(4) 0.010(4) 0.024(3) 0.012(4)
C44 0.051(4) 0.138(7) 0.034(3) 0.013(4) 0.019(3) 0.035(4)
C51 0.042(3) 0.023(2) 0.045(3) 0.002(2) -0.005(3) -0.005(2)
C52 0.062(4) 0.031(3) 0.047(3) 0.016(2) -0.003(3) -0.003(3)
C53 0.055(4) 0.057(4) 0.036(3) 0.017(3) 0.006(3) 0.003(3)
C54 0.068(4) 0.046(3) 0.019(2) 0.004(2) 0.002(3) 0.007(3)
C61 0.051(4) 0.042(3) 0.032(3) 0.005(2) -0.014(3) 0.006(3)
C62 0.161(10) 0.090(6) 0.166(9) 0.100(7) -0.124(8) -0.075(7)
C63 0.085(6) 0.093(6) 0.077(5) 0.059(5) -0.021(4) -0.026(5)
C64 0.042(3) 0.044(3) 0.034(3) 0.008(2) 0.007(2) -0.006(2)
C71 0.124(7) 0.057(4) 0.036(4) 0.016(3) -0.021(4) -0.015(4)
C72 0.055(4) 0.059(4) 0.064(4) 0.025(3) -0.019(3) -0.012(3)
C73 0.049(4) 0.053(4) 0.108(6) 0.044(4) 0.009(4) 0.011(3)
C74 0.073(5) 0.032(3) 0.074(5) 0.001(3) -0.006(4) 0.006(3)

loop_
_atom_site_label
_atom_site_type_symbol
_atom_site_fract_x
_atom_site_fract_y
_atom_site_fract_z
_atom_site_U_iso_or_equiv
_atom_site_thermal_displace_type
_atom_site_occupancy
_atom_site_calc_flag
_atom_site_refinement_flags
_atom_site_disorder_group
Sn Sn 0.15807(3) 0.11647(2) 0.682617(13) 0.02725(8) Uani 1 d . .
Mn1 Mn 0.39283(6) 0.58551(4) 0.48099(3) 0.02025(15) Uani 1 d . .
Mn2 Mn 0.31944(7) 0.74845(4) 0.57616(3) 0.02091(14) Uani 1 d . .
Cl1 Cl 0.40723(11) 0.47894(6) 0.55403(4) 0.0247(2) Uani 1 d . .
Cl2 Cl 0.51479(11) 0.69549(7) 0.53223(4) 0.0259(2) Uani 1 d . .
Cl3 Cl 0.19170(11) 0.65843(6) 0.51365(4) 0.0251(2) Uani 1 d . .
Cl4 Cl 0.1744(2) 0.00231(8) 0.74052(6) 0.0481(4) Uani 1 d . .
Cl5 Cl 0.27108(13) 0.20311(8) 0.74735(5) 0.0382(3) Uani 1 d . .
Cl6 Cl 0.04351(15) 0.04821(8) 0.60849(6) 0.0470(3) Uani 1 d . .
Cl7 Cl 0.35781(13) 0.09080(8) 0.64040(5) 0.0414(3) Uani 1 d . .
Cl8 Cl -0.04267(15) 0.16084(10) 0.71497(7) 0.0573(4) Uani 1 d . .
O1 O 0.3744(3) 0.6592(2) 0.40502(12) 0.0281(7) Uani 1 d . .
O2 O 0.2574(3) 0.5078(2) 0.43326(12) 0.0257(7) Uani 1 d . .
O3 O 0.4426(3) 0.8263(2) 0.62958(12) 0.0262(7) Uani 1 d . .
O4 O 0.1376(3) 0.7997(2) 0.60736(13) 0.0310(8) Uani 1 d . .
O5 O 0.3071(3) 0.8528(2) 0.52119(12) 0.0301(7) Uani 1 d . .
O6 O 0.3255(3) 0.6669(2) 0.64691(12) 0.0291(7) Uani 1 d . .
O7 O 0.1473(4) 0.2245(2) 0.6281(2) 0.0455(10) Uani 1 d . .
C11 C 0.4816(5) 0.6964(3) 0.3796(2) 0.0359(12) Uani 1 d . .
H11 H 0.5434(5) 0.6558(3) 0.3676(2) 0.043 Uiso 1 calc R .
H111 H 0.5278(5) 0.7334(3) 0.4055(2) 0.043 Uiso 1 calc R .
C12 C 0.4219(5) 0.7409(3) 0.3309(2) 0.0398(13) Uani 1 d . .
H12 H 0.3975(5) 0.7957(3) 0.3411(2) 0.048 Uiso 1 calc R .
H121 H 0.4815(5) 0.7433(3) 0.3005(2) 0.048 Uiso 1 calc R .
C13 C 0.3044(5) 0.6914(3) 0.3152(2) 0.0390(13) Uani 1 d . .
H13 H 0.3275(5) 0.6435(3) 0.2942(2) 0.047 Uiso 1 calc R .
H131 H 0.2388(5) 0.7226(3) 0.2933(2) 0.047 Uiso 1 calc R .
C14 C 0.2575(5) 0.6698(3) 0.3707(2) 0.0303(11) Uani 1 d . .
H14 H 0.2035(5) 0.7129(3) 0.3850(2) 0.036 Uiso 1 calc R .
H141 H 0.2063(5) 0.6200(3) 0.3685(2) 0.036 Uiso 1 calc R .
C21 C 0.2947(5) 0.4587(3) 0.3873(2) 0.0357(12) Uani 1 d . .
H21 H 0.3821(5) 0.4360(3) 0.3949(2) 0.043 Uiso 1 calc R .
H211 H 0.2950(5) 0.4907(3) 0.3531(2) 0.043 Uiso 1 calc R .
C22 C 0.1966(6) 0.3943(4) 0.3815(3) 0.059(2) Uani 1 d . .
H22 H 0.1740(6) 0.3831(4) 0.3423(3) 0.071 Uiso 1 calc R .
H221 H 0.2294(6) 0.3448(4) 0.3995(3) 0.071 Uiso 1 calc R .
C23 C 0.0861(7) 0.4243(5) 0.4084(3) 0.074(2) Uani 1 d . .
H23 H 0.0366(7) 0.3799(5) 0.4237(3) 0.089 Uiso 1 calc R .
H231 H 0.0284(7) 0.4543(5) 0.3821(3) 0.089 Uiso 1 calc R .
C24 C 0.1378(5) 0.4772(3) 0.4529(2) 0.0355(12) Uani 1 d . .
H24 H 0.0767(5) 0.5211(3) 0.4594(2) 0.043 Uiso 1 calc R .
H241 H 0.1541(5) 0.4471(3) 0.4876(2) 0.043 Uiso 1 calc R .
C31 C 0.3989(5) 0.8673(3) 0.6775(2) 0.0351(12) Uani 1 d . .
H31 H 0.3496(5) 0.8306(3) 0.7003(2) 0.042 Uiso 1 calc R .
H311 H 0.3425(5) 0.9128(3) 0.6662(2) 0.042 Uiso 1 calc R .
C32 C 0.5175(6) 0.8958(3) 0.7087(2) 0.0454(14) Uani 1 d . .
H32 H 0.5531(6) 0.8544(3) 0.7342(2) 0.054 Uiso 1 calc R .
H321 H 0.5001(6) 0.9447(3) 0.7298(2) 0.054 Uiso 1 calc R .
C33 C 0.6076(5) 0.9124(3) 0.6635(2) 0.0432(13) Uani 1 d . .
H33 H 0.6991(5) 0.9126(3) 0.6775(2) 0.052 Uiso 1 calc R .
H331 H 0.5871(5) 0.9637(3) 0.6450(2) 0.052 Uiso 1 calc R .
C34 C 0.5786(4) 0.8421(3) 0.6253(2) 0.0313(11) Uani 1 d . .
H34 H 0.5974(4) 0.8557(3) 0.5870(2) 0.038 Uiso 1 calc R .
H341 H 0.6310(4) 0.7952(3) 0.6371(2) 0.038 Uiso 1 calc R .
C41 C 0.0390(5) 0.8319(3) 0.5695(2) 0.0369(12) Uani 1 d . .
H41 H 0.0277(5) 0.7974(3) 0.5366(2) 0.044 Uiso 1 calc R .
H411 H 0.0639(5) 0.8858(3) 0.5575(2) 0.044 Uiso 1 calc R .
C42 C -0.0850(5) 0.8358(3) 0.5988(2) 0.0462(14) Uani 1 d . .
H42 H -0.1290(5) 0.8876(3) 0.5924(2) 0.055 Uiso 1 calc R .
H421 H -0.1446(5) 0.7924(3) 0.5866(2) 0.055 Uiso 1 calc R .
C43 C -0.0412(6) 0.8262(5) 0.6581(3) 0.068(2) Uani 1 d . .
H43 H -0.0351(6) 0.8787(5) 0.6765(3) 0.081 Uiso 1 calc R .
H431 H -0.1031(6) 0.7926(5) 0.6773(3) 0.081 Uiso 1 calc R .
C44 C 0.0806(6) 0.7896(5) 0.6591(2) 0.074(2) Uani 1 d . .
H44 H 0.0715(6) 0.7321(5) 0.6670(2) 0.088 Uiso 1 calc R .
H441 H 0.1376(6) 0.8134(5) 0.6887(2) 0.088 Uiso 1 calc R .
C51 C 0.3236(5) 0.9358(3) 0.5364(2) 0.0370(12) Uani 1 d . .
H51 H 0.4156(5) 0.9476(3) 0.5463(2) 0.044 Uiso 1 calc R .
H511 H 0.2716(5) 0.9490(3) 0.5681(2) 0.044 Uiso 1 calc R .
C52 C 0.2769(6) 0.9823(3) 0.4860(2) 0.0470(15) Uani 1 d . .
H52 H 0.3208(6) 1.0345(3) 0.4843(2) 0.056 Uiso 1 calc R .
H521 H 0.1822(6) 0.9907(3) 0.4850(2) 0.056 Uiso 1 calc R .
C53 C 0.3148(6) 0.9279(3) 0.4396(2) 0.049(2) Uani 1 d . .
H53 H 0.2619(6) 0.9386(3) 0.4053(2) 0.059 Uiso 1 calc R .
H531 H 0.4075(6) 0.9338(3) 0.4324(2) 0.059 Uiso 1 calc R .
C54 C 0.2868(6) 0.8470(3) 0.4622(2) 0.0445(14) Uani 1 d . .
H54 H 0.1965(6) 0.8313(3) 0.4521(2) 0.053 Uiso 1 calc R .
H541 H 0.3456(6) 0.8068(3) 0.4475(2) 0.053 Uiso 1 calc R .
C61 C 0.4404(6) 0.6585(3) 0.6833(2) 0.0423(13) Uani 1 d . .
H61 H 0.4539(6) 0.7066(3) 0.7065(2) 0.051 Uiso 1 calc R .
H611 H 0.5179(6) 0.6503(3) 0.6619(2) 0.051 Uiso 1 calc R .
C62 C 0.4163(10) 0.5891(5) 0.7170(4) 0.144(6) Uani 1 d . .
H62 H 0.4904(10) 0.5520(5) 0.7157(4) 0.173 Uiso 1 calc R .
H621 H 0.4096(10) 0.6061(5) 0.7556(4) 0.173 Uiso 1 calc R .
C63 C 0.3075(8) 0.5511(5) 0.6999(3) 0.086(3) Uani 1 d . .
H63 H 0.2503(8) 0.5450(5) 0.7309(3) 0.103 Uiso 1 calc R .
H631 H 0.3285(8) 0.4974(5) 0.6862(3) 0.103 Uiso 1 calc R .
C64 C 0.2411(5) 0.5985(3) 0.6552(2) 0.0395(13) Uani 1 d . .
H64 H 0.2299(5) 0.5666(3) 0.6211(2) 0.047 Uiso 1 calc R .
H641 H 0.1551(5) 0.6164(3) 0.6660(2) 0.047 Uiso 1 calc R .
C71 C 0.1472(8) 0.2210(4) 0.5688(2) 0.073(2) Uani 1 d . .
H71 H 0.0649(8) 0.1980(4) 0.5533(2) 0.088 Uiso 1 calc R .
H711 H 0.2195(8) 0.1874(4) 0.5572(2) 0.088 Uiso 1 calc R .
C72 C 0.1625(7) 0.3044(4) 0.5493(3) 0.060(2) Uani 1 d . .
H72 H 0.2546(7) 0.3174(4) 0.5450(3) 0.072 Uiso 1 calc R .
H721 H 0.1132(7) 0.3132(4) 0.5138(3) 0.072 Uiso 1 calc R .
C73 C 0.1086(7) 0.3523(4) 0.5939(3) 0.070(2) Uani 1 d . .
H73 H 0.1501(7) 0.4054(4) 0.5964(3) 0.084 Uiso 1 calc R .
H731 H 0.0141(7) 0.3595(4) 0.5873(3) 0.084 Uiso 1 calc R .
C74 C 0.1376(7) 0.3063(3) 0.6446(3) 0.060(2) Uani 1 d . .
H74 H 0.2200(7) 0.3245(3) 0.6631(3) 0.072 Uiso 1 calc R .
H741 H 0.0677(7) 0.3129(3) 0.6704(3) 0.072 Uiso 1 calc R .

loop_
_atom_type_symbol
_atom_type_description
_atom_type_scat_dispersion_real
_atom_type_scat_dispersion_imag
_atom_type_scat_source
C C 0.0033 0.0016 'International Tables Vol C Tables 4.2.6.8 and 6.1.1.4'
H H 0.0000 0.0000 'International Tables Vol C Tables 4.2.6.8 and 6.1.1.4'
O O 0.0106 0.0060 'International Tables Vol C Tables 4.2.6.8 and 6.1.1.4'
Cl Cl 0.1484 0.1585 'International Tables Vol C Tables 4.2.6.8 and 6.1.1.4'
Mn Mn 0.3368 0.7283 'International Tables Vol C Tables 4.2.6.8 and 6.1.1.4'
Sn Sn -0.6537 1.4246 'International Tables Vol C Tables 4.2.6.8 and 6.1.1.4'

loop_
_geom_angle_atom_site_label_1
_geom_angle_atom_site_label_2
_geom_angle_atom_site_label_3
_geom_angle
_geom_angle_site_symmetry_1
_geom_angle_site_symmetry_3
_geom_angle_publ_flag
O7 Sn Cl4 178.75(12) . . ?
O7 Sn Cl8 85.85(13) . . ?
Cl4 Sn Cl8 95.19(8) . . ?
O7 Sn Cl6 86.27(13) . . ?
Cl4 Sn Cl6 94.41(9) . . ?
Cl8 Sn Cl6 89.67(10) . . ?
O7 Sn Cl7 84.68(13) . . ?
Cl4 Sn Cl7 94.28(8) . . ?
Cl8 Sn Cl7 170.53(6) . . ?
Cl6 Sn Cl7 89.63(10) . . ?
O7 Sn Cl5 84.55(13) . . ?
Cl4 Sn Cl5 94.77(10) . . ?
Cl8 Sn Cl5 89.75(9) . . ?
Cl6 Sn Cl5 170.82(5) . . ?
Cl7 Sn Cl5 89.43(9) . . ?
O2 Mn1 O1 82.42(14) . . ?
O2 Mn1 Cl1 87.86(12) . . ?
O1 Mn1 Cl1 168.56(9) . . ?
O2 Mn1 Cl1 94.46(12) . 3_666 ?
O1 Mn1 Cl1 89.53(12) . 3_666 ?
Cl1 Mn1 Cl1 85.23(8) . 3_666 ?
O2 Mn1 Cl2 168.73(9) . . ?
O1 Mn1 Cl2 91.22(12) . . ?
Cl1 Mn1 Cl2 99.33(9) . . ?
Cl1 Mn1 Cl2 94.78(8) 3_666 . ?
O2 Mn1 Cl3 86.71(12) . . ?
O1 Mn1 Cl3 87.64(12) . . ?
Cl1 Mn1 Cl3 97.84(8) . . ?
Cl1 Mn1 Cl3 176.76(5) 3_666 . ?
Cl2 Mn1 Cl3 83.72(8) . . ?
O6 Mn2 O3 85.20(14) . . ?
O6 Mn2 O5 165.67(12) . . ?
O3 Mn2 O5 84.20(14) . . ?
O6 Mn2 O4 87.78(14) . . ?
O3 Mn2 O4 92.39(14) . . ?
O5 Mn2 O4 83.06(14) . . ?
O6 Mn2 Cl3 95.31(12) . . ?
O3 Mn2 Cl3 176.86(9) . . ?
O5 Mn2 Cl3 95.80(12) . . ?
O4 Mn2 Cl3 90.73(12) . . ?
O6 Mn2 Cl2 97.19(12) . . ?
O3 Mn2 Cl2 90.47(12) . . ?
O5 Mn2 Cl2 92.51(11) . . ?
O4 Mn2 Cl2 174.46(9) . . ?
Cl3 Mn2 Cl2 86.39(9) . . ?
Mn1 Cl1 Mn1 94.77(8) . 3_666 ?
Mn2 Cl2 Mn1 94.42(8) . . ?
Mn2 Cl3 Mn1 93.82(9) . . ?
C14 O1 C11 109.8(3) . . ?
C14 O1 Mn1 125.5(3) . . ?
C11 O1 Mn1 124.4(3) . . ?
C24 O2 C21 108.7(3) . . ?
C24 O2 Mn1 124.6(3) . . ?
C21 O2 Mn1 123.6(3) . . ?
C34 O3 C31 108.7(3) . . ?
C34 O3 Mn2 127.1(3) . . ?
C31 O3 Mn2 124.2(3) . . ?
C44 O4 C41 107.1(4) . . ?
C44 O4 Mn2 130.4(3) . . ?
C41 O4 Mn2 120.4(3) . . ?
C54 O5 C51 109.2(4) . . ?
C54 O5 Mn2 123.4(3) . . ?
C51 O5 Mn2 127.4(3) . . ?
C61 O6 C64 108.4(4) . . ?
C61 O6 Mn2 121.7(3) . . ?
C64 O6 Mn2 127.2(3) . . ?
C74 O7 C71 108.9(5) . . ?
C74 O7 Sn 127.4(4) . . ?
C71 O7 Sn 123.6(4) . . ?
O1 C11 C12 105.1(4) . . ?
O1 C11 H11 110.7(3) . . ?
C12 C11 H11 110.7(3) . . ?
O1 C11 H111 110.7(3) . . ?
C12 C11 H111 110.7(3) . . ?
H11 C11 H111 108.8 . . ?
C13 C12 C11 102.5(4) . . ?
C13 C12 H12 111.3(3) . . ?
C11 C12 H12 111.3(3) . . ?
C13 C12 H121 111.3(3) . . ?
C11 C12 H121 111.3(3) . . ?
H12 C12 H121 109.2 . . ?
C12 C13 C14 101.7(4) . . ?
C12 C13 H13 111.4(3) . . ?
C14 C13 H13 111.4(3) . . ?
C12 C13 H131 111.4(3) . . ?
C14 C13 H131 111.4(3) . . ?
H13 C13 H131 109.3 . . ?
O1 C14 C13 104.3(4) . . ?
O1 C14 H14 110.9(2) . . ?
C13 C14 H14 110.9(3) . . ?
O1 C14 H141 110.9(2) . . ?
C13 C14 H141 110.9(3) . . ?
H14 C14 H141 108.9 . . ?
O2 C21 C22 106.0(4) . . ?
O2 C21 H21 110.5(3) . . ?
C22 C21 H21 110.5(4) . . ?
O2 C21 H211 110.5(3) . . ?
C22 C21 H211 110.5(3) . . ?
H21 C21 H211 108.7 . . ?
C23 C22 C21 105.1(5) . . ?
C23 C22 H22 110.7(4) . . ?
C21 C22 H22 110.7(3) . . ?
C23 C22 H221 110.7(5) . . ?
C21 C22 H221 110.7(4) . . ?
H22 C22 H221 108.8 . . ?
C22 C23 C24 106.2(5) . . ?
C22 C23 H23 110.5(4) . . ?
C24 C23 H23 110.5(4) . . ?
C22 C23 H231 110.5(5) . . ?
C24 C23 H231 110.5(4) . . ?
H23 C23 H231 108.7 . . ?
O2 C24 C23 104.6(4) . . ?
O2 C24 H24 110.8(3) . . ?
C23 C24 H24 110.8(4) . . ?
O2 C24 H241 110.8(3) . . ?
C23 C24 H241 110.8(4) . . ?
H24 C24 H241 108.9 . . ?
O3 C31 C32 106.2(4) . . ?
O3 C31 H31 110.5(2) . . ?
C32 C31 H31 110.5(3) . . ?
O3 C31 H311 110.5(3) . . ?
C32 C31 H311 110.5(3) . . ?
H31 C31 H311 108.7 . . ?
C31 C32 C33 102.3(4) . . ?
C31 C32 H32 111.3(3) . . ?
C33 C32 H32 111.3(3) . . ?
C31 C32 H321 111.3(3) . . ?
C33 C32 H321 111.3(3) . . ?
H32 C32 H321 109.2 . . ?
C32 C33 C34 101.2(4) . . ?
C32 C33 H33 111.5(3) . . ?
C34 C33 H33 111.5(3) . . ?
C32 C33 H331 111.5(3) . . ?
C34 C33 H331 111.5(3) . . ?
H33 C33 H331 109.3 . . ?
O3 C34 C33 105.0(4) . . ?
O3 C34 H34 110.7(2) . . ?
C33 C34 H34 110.7(3) . . ?
O3 C34 H341 110.7(2) . . ?
C33 C34 H341 110.7(3) . . ?
H34 C34 H341 108.8 . . ?
O4 C41 C42 107.8(4) . . ?
O4 C41 H41 110.1(3) . . ?
C42 C41 H41 110.1(3) . . ?
O4 C41 H411 110.1(3) . . ?
C42 C41 H411 110.1(3) . . ?
H41 C41 H411 108.5 . . ?
C43 C42 C41 103.4(5) . . ?
C43 C42 H42 111.1(4) . . ?
C41 C42 H42 111.1(3) . . ?
C43 C42 H421 111.1(4) . . ?
C41 C42 H421 111.1(3) . . ?
H42 C42 H421 109.0 . . ?
C44 C43 C42 106.7(5) . . ?
C44 C43 H43 110.4(5) . . ?
C42 C43 H43 110.4(4) . . ?
C44 C43 H431 110.4(5) . . ?
C42 C43 H431 110.4(4) . . ?
H43 C43 H431 108.6 . . ?
C43 C44 O4 110.4(5) . . ?
C43 C44 H44 109.6(5) . . ?
O4 C44 H44 109.6(4) . . ?
C43 C44 H441 109.6(5) . . ?
O4 C44 H441 109.6(3) . . ?
H44 C44 H441 108.1 . . ?
O5 C51 C52 105.1(4) . . ?
O5 C51 H51 110.7(3) . . ?
C52 C51 H51 110.7(3) . . ?
O5 C51 H511 110.7(3) . . ?
C52 C51 H511 110.7(3) . . ?
H51 C51 H511 108.8 . . ?
C51 C52 C53 102.1(4) . . ?
C51 C52 H52 111.4(3) . . ?
C53 C52 H52 111.4(3) . . ?
C51 C52 H521 111.4(3) . . ?
C53 C52 H521 111.4(3) . . ?
H52 C52 H521 109.2 . . ?
C54 C53 C52 102.0(4) . . ?
C54 C53 H53 111.4(3) . . ?
C52 C53 H53 111.4(3) . . ?
C54 C53 H531 111.4(3) . . ?
C52 C53 H531 111.4(3) . . ?
H53 C53 H531 109.2 . . ?
O5 C54 C53 106.5(4) . . ?
O5 C54 H54 110.4(3) . . ?
C53 C54 H54 110.4(3) . . ?
O5 C54 H541 110.4(3) . . ?
C53 C54 H541 110.4(3) . . ?
H54 C54 H541 108.6 . . ?
O6 C61 C62 105.1(5) . . ?
O6 C61 H61 110.7(3) . . ?
C62 C61 H61 110.7(5) . . ?
O6 C61 H611 110.7(3) . . ?
C62 C61 H611 110.7(6) . . ?
H61 C61 H611 108.8 . . ?
C63 C62 C61 112.0(6) . . ?
C63 C62 H62 109.2(7) . . ?
C61 C62 H62 109.2(6) . . ?
C63 C62 H621 109.2(7) . . ?
C61 C62 H621 109.2(5) . . ?
H62 C62 H621 107.9 . . ?
C62 C63 C64 108.6(6) . . ?
C62 C63 H63 110.0(7) . . ?
C64 C63 H63 110.0(4) . . ?
C62 C63 H631 110.0(7) . . ?
C64 C63 H631 110.0(4) . . ?
H63 C63 H631 108.4 . . ?
O6 C64 C63 105.4(5) . . ?
O6 C64 H64 110.7(2) . . ?
C63 C64 H64 110.7(4) . . ?
O6 C64 H641 110.7(3) . . ?
C63 C64 H641 110.7(4) . . ?
H64 C64 H641 108.8 . . ?
O7 C71 C72 106.5(5) . . ?
O7 C71 H71 110.4(4) . . ?
C72 C71 H71 110.4(4) . . ?
O7 C71 H711 110.4(4) . . ?
C72 C71 H711 110.4(5) . . ?
H71 C71 H711 108.6 . . ?
C73 C72 C71 103.1(6) . . ?
C73 C72 H72 111.1(4) . . ?
C71 C72 H72 111.1(4) . . ?
C73 C72 H721 111.1(4) . . ?
C71 C72 H721 111.1(4) . . ?
H72 C72 H721 109.1 . . ?
C74 C73 C72 105.1(5) . . ?
C74 C73 H73 110.7(4) . . ?
C72 C73 H73 110.7(4) . . ?
C74 C73 H731 110.7(4) . . ?
C72 C73 H731 110.7(4) . . ?
H73 C73 H731 108.8 . . ?
O7 C74 C73 106.3(5) . . ?
O7 C74 H74 110.5(3) . . ?
C73 C74 H74 110.5(4) . . ?
O7 C74 H741 110.5(3) . . ?
C73 C74 H741 110.5(4) . . ?
H74 C74 H741 108.7 . . ?

loop_
_geom_bond_atom_site_label_1
_geom_bond_atom_site_label_2
_geom_bond_distance
_geom_bond_site_symmetry_2
_geom_bond_publ_flag
Sn O7 2.247(4) . ?
Sn Cl4 2.380(2) . ?
Sn Cl8 2.383(3) . ?
Sn Cl6 2.396(3) . ?
Sn Cl7 2.399(3) . ?
Sn Cl5 2.401(2) . ?
Mn1 O2 2.199(3) . ?
Mn1 O1 2.225(4) . ?
Mn1 Cl1 2.521(2) . ?
Mn1 Cl1 2.526(3) 3_666 ?
Mn1 Cl2 2.527(2) . ?
Mn1 Cl3 2.579(3) . ?
Mn2 O6 2.199(4) . ?
Mn2 O3 2.200(4) . ?
Mn2 O5 2.205(3) . ?
Mn2 O4 2.241(4) . ?
Mn2 Cl3 2.475(2) . ?
Mn2 Cl2 2.504(3) . ?
Cl1 Mn1 2.526(3) 3_666 ?
O1 C14 1.443(6) . ?
O1 C11 1.443(6) . ?
O2 C24 1.447(6) . ?
O2 C21 1.460(5) . ?
O3 C34 1.443(6) . ?
O3 C31 1.448(5) . ?
O4 C44 1.431(6) . ?
O4 C41 1.442(6) . ?
O5 C54 1.442(6) . ?
O5 C51 1.449(6) . ?
O6 C61 1.450(6) . ?
O6 C64 1.463(6) . ?
O7 C74 1.436(7) . ?
O7 C71 1.445(7) . ?
C11 C12 1.505(7) . ?
C11 H11 0.99 . ?
C11 H111 0.99 . ?
C12 C13 1.504(7) . ?
C12 H12 0.99 . ?
C12 H121 0.99 . ?
C13 C14 1.504(7) . ?
C13 H13 0.99 . ?
C13 H131 0.99 . ?
C14 H14 0.99 . ?
C14 H141 0.99 . ?
C21 C22 1.483(7) . ?
C21 H21 0.99 . ?
C21 H211 0.99 . ?
C22 C23 1.440(9) . ?
C22 H22 0.99 . ?
C22 H221 0.99 . ?
C23 C24 1.478(8) . ?
C23 H23 0.99 . ?
C23 H231 0.99 . ?
C24 H24 0.99 . ?
C24 H241 0.99 . ?
C31 C32 1.487(7) . ?
C31 H31 0.99 . ?
C31 H311 0.99 . ?
C32 C33 1.509(8) . ?
C32 H32 0.99 . ?
C32 H321 0.99 . ?
C33 C34 1.521(7) . ?
C33 H33 0.99 . ?
C33 H331 0.99 . ?
C34 H34 0.99 . ?
C34 H341 0.99 . ?
C41 C42 1.505(8) . ?
C41 H41 0.99 . ?
C41 H411 0.99 . ?
C42 C43 1.497(8) . ?
C42 H42 0.99 . ?
C42 H421 0.99 . ?
C43 C44 1.402(8) . ?
C43 H43 0.99 . ?
C43 H431 0.99 . ?
C44 H44 0.99 . ?
C44 H441 0.99 . ?
C51 C52 1.512(7) . ?
C51 H51 0.99 . ?
C51 H511 0.99 . ?
C52 C53 1.520(8) . ?
C52 H52 0.99 . ?
C52 H521 0.99 . ?
C53 C54 1.500(8) . ?
C53 H53 0.99 . ?
C53 H531 0.99 . ?
C54 H54 0.99 . ?
C54 H541 0.99 . ?
C61 C62 1.455(8) . ?
C61 H61 0.99 . ?
C61 H611 0.99 . ?
C62 C63 1.341(10) . ?
C62 H62 0.99 . ?
C62 H621 0.99 . ?
C63 C64 1.486(8) . ?
C63 H63 0.99 . ?
C63 H631 0.99 . ?
C64 H64 0.99 . ?
C64 H641 0.99 . ?
C71 C72 1.490(8) . ?
C71 H71 0.99 . ?
C71 H711 0.99 . ?
C72 C73 1.485(10) . ?
C72 H72 0.99 . ?
C72 H721 0.99 . ?
C73 C74 1.474(8) . ?
C73 H73 0.99 . ?
C73 H731 0.99 . ?
C74 H74 0.99 . ?
C74 H741 0.99 . ?

loop_
_geom_torsion_atom_site_label_1
_geom_torsion_atom_site_label_2
_geom_torsion_atom_site_label_3
_geom_torsion_atom_site_label_4
_geom_torsion
_geom_torsion_site_symmetry_1
_geom_torsion_site_symmetry_2
_geom_torsion_site_symmetry_3
_geom_torsion_site_symmetry_4
_geom_torsion_publ_flag
O2 Mn1 Cl1 Mn1 94.66(12) . . . 3_666 ?
O1 Mn1 Cl1 Mn1 63.0(5) . . . 3_666 ?
Cl1 Mn1 Cl1 Mn1 0.0 3_666 . . 3_666 ?
Cl2 Mn1 Cl1 Mn1 -94.07(9) . . . 3_666 ?
Cl3 Mn1 Cl1 Mn1 -178.95(5) . . . 3_666 ?
O6 Mn2 Cl2 Mn1 85.00(12) . . . . ?
O3 Mn2 Cl2 Mn1 170.22(9) . . . . ?
O5 Mn2 Cl2 Mn1 -105.57(12) . . . . ?
O4 Mn2 Cl2 Mn1 -68.7(10) . . . . ?
Cl3 Mn2 Cl2 Mn1 -9.91(4) . . . . ?
O2 Mn1 Cl2 Mn2 41.7(4) . . . . ?
O1 Mn1 Cl2 Mn2 97.03(12) . . . . ?
Cl1 Mn1 Cl2 Mn2 -87.41(9) . . . . ?
Cl1 Mn1 Cl2 Mn2 -173.34(4) 3_666 . . . ?
Cl3 Mn1 Cl2 Mn2 9.54(4) . . . . ?
O6 Mn2 Cl3 Mn1 -87.20(12) . . . . ?
O3 Mn2 Cl3 Mn1 12.0(17) . . . . ?
O5 Mn2 Cl3 Mn1 101.86(12) . . . . ?
O4 Mn2 Cl3 Mn1 -175.05(9) . . . . ?
Cl2 Mn2 Cl3 Mn1 9.69(4) . . . . ?
O2 Mn1 Cl3 Mn2 176.33(9) . . . . ?
O1 Mn1 Cl3 Mn2 -101.13(12) . . . . ?
Cl1 Mn1 Cl3 Mn2 88.95(9) . . . . ?
Cl1 Mn1 Cl3 Mn2 -72.3(8) 3_666 . . . ?
Cl2 Mn1 Cl3 Mn2 -9.64(4) . . . . ?
O2 Mn1 O1 C14 36.8(3) . . . . ?
Cl1 Mn1 O1 C14 68.8(6) . . . . ?
Cl1 Mn1 O1 C14 131.3(3) 3_666 . . . ?
Cl2 Mn1 O1 C14 -133.9(3) . . . . ?
Cl3 Mn1 O1 C14 -50.2(3) . . . . ?
O2 Mn1 O1 C11 -135.9(4) . . . . ?
Cl1 Mn1 O1 C11 -103.9(5) . . . . ?
Cl1 Mn1 O1 C11 -41.3(4) 3_666 . . . ?
Cl2 Mn1 O1 C11 53.4(4) . . . . ?
Cl3 Mn1 O1 C11 137.1(4) . . . . ?
O1 Mn1 O2 C24 -128.9(4) . . . . ?
Cl1 Mn1 O2 C24 57.1(3) . . . . ?
Cl1 Mn1 O2 C24 142.2(3) 3_666 . . . ?
Cl2 Mn1 O2 C24 -72.8(6) . . . . ?
Cl3 Mn1 O2 C24 -40.9(3) . . . . ?
O1 Mn1 O2 C21 73.4(3) . . . . ?
Cl1 Mn1 O2 C21 -100.6(3) . . . . ?
Cl1 Mn1 O2 C21 -15.5(3) 3_666 . . . ?
Cl2 Mn1 O2 C21 129.5(4) . . . . ?
Cl3 Mn1 O2 C21 161.4(3) . . . . ?
O6 Mn2 O3 C34 107.3(4) . . . . ?
O5 Mn2 O3 C34 -82.4(4) . . . . ?
O4 Mn2 O3 C34 -165.2(3) . . . . ?
Cl3 Mn2 O3 C34 7.8(19) . . . . ?
Cl2 Mn2 O3 C34 10.1(3) . . . . ?
O6 Mn2 O3 C31 -69.3(3) . . . . ?
O5 Mn2 O3 C31 101.0(3) . . . . ?
O4 Mn2 O3 C31 18.3(3) . . . . ?
Cl3 Mn2 O3 C31 -168.8(15) . . . . ?
Cl2 Mn2 O3 C31 -166.5(3) . . . . ?
O6 Mn2 O4 C44 12.2(5) . . . . ?
O3 Mn2 O4 C44 -72.9(6) . . . . ?
O5 Mn2 O4 C44 -156.8(6) . . . . ?
Cl3 Mn2 O4 C44 107.5(5) . . . . ?
Cl2 Mn2 O4 C44 166.1(9) . . . . ?
O6 Mn2 O4 C41 -149.4(3) . . . . ?
O3 Mn2 O4 C41 125.5(3) . . . . ?
O5 Mn2 O4 C41 41.6(3) . . . . ?
Cl3 Mn2 O4 C41 -54.1(3) . . . . ?
Cl2 Mn2 O4 C41 4.5(12) . . . . ?
O6 Mn2 O5 C54 -165.8(5) . . . . ?
O3 Mn2 O5 C54 151.8(4) . . . . ?
O4 Mn2 O5 C54 -115.1(4) . . . . ?
Cl3 Mn2 O5 C54 -25.1(4) . . . . ?
Cl2 Mn2 O5 C54 61.5(4) . . . . ?
O6 Mn2 O5 C51 17.5(8) . . . . ?
O3 Mn2 O5 C51 -24.9(4) . . . . ?
O4 Mn2 O5 C51 68.2(4) . . . . ?
Cl3 Mn2 O5 C51 158.2(4) . . . . ?
Cl2 Mn2 O5 C51 -115.1(4) . . . . ?
O3 Mn2 O6 C61 -35.7(3) . . . . ?
O5 Mn2 O6 C61 -78.1(6) . . . . ?
O4 Mn2 O6 C61 -128.3(4) . . . . ?
Cl3 Mn2 O6 C61 141.2(3) . . . . ?
Cl2 Mn2 O6 C61 54.1(3) . . . . ?
O3 Mn2 O6 C64 164.9(4) . . . . ?
O5 Mn2 O6 C64 122.5(6) . . . . ?
O4 Mn2 O6 C64 72.3(4) . . . . ?
Cl3 Mn2 O6 C64 -18.2(4) . . . . ?
Cl2 Mn2 O6 C64 -105.2(4) . . . . ?
Cl4 Sn O7 C74 -89.0(49) . . . . ?
Cl8 Sn O7 C74 57.6(5) . . . . ?
Cl6 Sn O7 C74 147.6(5) . . . . ?
Cl7 Sn O7 C74 -122.4(5) . . . . ?
Cl5 Sn O7 C74 -32.5(5) . . . . ?
Cl4 Sn O7 C71 92.0(48) . . . . ?
Cl8 Sn O7 C71 -121.3(5) . . . . ?
Cl6 Sn O7 C71 -31.3(5) . . . . ?
Cl7 Sn O7 C71 58.6(5) . . . . ?
Cl5 Sn O7 C71 148.6(5) . . . . ?
C14 O1 C11 C12 7.7(5) . . . . ?
Mn1 O1 C11 C12 -178.7(3) . . . . ?
O1 C11 C12 C13 -29.9(5) . . . . ?
C11 C12 C13 C14 40.0(5) . . . . ?
C11 O1 C14 C13 17.8(5) . . . . ?
Mn1 O1 C14 C13 -155.8(3) . . . . ?
C12 C13 C14 O1 -35.8(5) . . . . ?
C24 O2 C21 C22 -2.9(6) . . . . ?
Mn1 O2 C21 C22 157.9(4) . . . . ?
O2 C21 C22 C23 20.8(7) . . . . ?
C21 C22 C23 C24 -30.8(8) . . . . ?
C21 O2 C24 C23 -15.7(6) . . . . ?
Mn1 O2 C24 C23 -176.2(4) . . . . ?
C22 C23 C24 O2 29.0(7) . . . . ?
C34 O3 C31 C32 -10.9(5) . . . . ?
Mn2 O3 C31 C32 166.3(3) . . . . ?
O3 C31 C32 C33 32.3(5) . . . . ?
C31 C32 C33 C34 -40.2(5) . . . . ?
C31 O3 C34 C33 -15.0(5) . . . . ?
Mn2 O3 C34 C33 167.9(3) . . . . ?
C32 C33 C34 O3 34.3(5) . . . . ?
C44 O4 C41 C42 -4.1(6) . . . . ?
Mn2 O4 C41 C42 161.3(3) . . . . ?
O4 C41 C42 C43 15.4(6) . . . . ?
C41 C42 C43 C44 -21.2(8) . . . . ?
C42 C43 C44 O4 19.9(9) . . . . ?
C41 O4 C44 C43 -10.0(8) . . . . ?
Mn2 O4 C44 C43 -173.4(5) . . . . ?
C54 O5 C51 C52 14.9(6) . . . . ?
Mn2 O5 C51 C52 -168.0(3) . . . . ?
O5 C51 C52 C53 -33.2(6) . . . . ?
C51 C52 C53 C54 38.4(6) . . . . ?
C51 O5 C54 C53 10.0(6) . . . . ?
Mn2 O5 C54 C53 -167.2(3) . . . . ?
C52 C53 C54 O5 -30.4(6) . . . . ?
C64 O6 C61 C62 -5.8(7) . . . . ?
Mn2 O6 C61 C62 -168.6(6) . . . . ?
O6 C61 C62 C63 7.3(12) . . . . ?
C61 C62 C63 C64 -5.7(13) . . . . ?
C61 O6 C64 C63 2.7(6) . . . . ?
Mn2 O6 C64 C63 164.3(5) . . . . ?
C62 C63 C64 O6 1.8(10) . . . . ?
C74 O7 C71 C72 10.6(8) . . . . ?
Sn O7 C71 C72 -170.3(4) . . . . ?
O7 C71 C72 C73 -26.2(8) . . . . ?
C71 C72 C73 C74 31.8(7) . . . . ?
C71 O7 C74 C73 9.6(7) . . . . ?
Sn O7 C74 C73 -169.4(4) . . . . ?
C72 C73 C74 O7 -26.1(7) . . . . ?
